data_7005185
loop_
_publ_author_name
'Copsey, May C.'
'Panneerselvam, Arunkumar'
'Afzaal, Mohammad'
'Chivers, Tristram'
'O'Brien, Paul'

_publ_section_title
;
 Syntheses, X-ray structures and AACVD studies of group 11
 ditelluroimidodiphosphinate complexes.
;
_journal_issue 15
_journal_name_full 'Dalton transactions (Cambridge, England : 2003)'
_journal_page_first 1528
_journal_page_last 1538
_journal_paper_doi 10.1039/B617429A
_journal_year 2007
_chemical_formula_moiety 'C30 H43 Au N P3 Te2'
_chemical_formula_sum 'C30 H43 Au N P3 Te2'
_chemical_formula_weight 962.73
_chemical_name_systematic
;
?
;
_space_group_IT_number 14
_symmetry_cell_setting monoclinic
_symmetry_space_group_name_Hall '-P 2yn'
_symmetry_space_group_name_H-M 'P 1 21/n 1'
_atom_sites_solution_hydrogens geom
_atom_sites_solution_primary direct
_atom_sites_solution_secondary difmap
_audit_creation_method SHELXL-97
_cell_angle_alpha 90.00
_cell_angle_beta 113.363(2)
_cell_angle_gamma 90.00
_cell_formula_units_Z 4
_cell_length_a 8.6560(2)
_cell_length_b 43.2277(8)
_cell_length_c 9.9070(2)
_cell_measurement_reflns_used 21882
_cell_measurement_temperature 173(2)
_cell_measurement_theta_max 27.50
_cell_measurement_theta_min 1.00
_cell_volume 3403.06(13)
_computing_cell_refinement 'Nonius DENZO'
_computing_data_collection 'Nonius COLLECT'
_computing_data_reduction 'Nonius DENZO'
_computing_molecular_graphics 'Bruker SHELXTL'
_computing_publication_material 'Bruker SHELXTL'
_computing_structure_refinement 'SHELXL-97 (Sheldrick, 1997)'
_computing_structure_solution 'SHELXS-97 (Sheldrick, 1990)'
_diffrn_ambient_temperature 173(2)
_diffrn_measured_fraction_theta_full 0.959
_diffrn_measured_fraction_theta_max 0.959
_diffrn_measurement_device_type 'Nonius Kappa CCD'
_diffrn_measurement_method 'phi/omega scans'
_diffrn_radiation_monochromator graphite
_diffrn_radiation_source 'fine-focus sealed tube'
_diffrn_radiation_type MoK\a
_diffrn_radiation_wavelength 0.71073
_diffrn_reflns_av_R_equivalents 0.0000
_diffrn_reflns_av_sigmaI/netI 0.0272
_diffrn_reflns_limit_h_max 10
_diffrn_reflns_limit_h_min 0
_diffrn_reflns_limit_k_max 51
_diffrn_reflns_limit_k_min 0
_diffrn_reflns_limit_l_max 10
_diffrn_reflns_limit_l_min -11
_diffrn_reflns_number 33665
_diffrn_reflns_theta_full 25.03
_diffrn_reflns_theta_max 25.03
_diffrn_reflns_theta_min 3.82
_exptl_absorpt_coefficient_mu 6.164
_exptl_absorpt_correction_T_max 0.7906
_exptl_absorpt_correction_T_min 0.4791
_exptl_absorpt_correction_type integration
_exptl_absorpt_process_details 'SCALEPACK (Otwinowski and Minor, 1997)'
_exptl_crystal_colour colourless
_exptl_crystal_density_diffrn 1.879
_exptl_crystal_density_method 'not measured'
_exptl_crystal_description plate
_exptl_crystal_F_000 1832
_exptl_crystal_size_max 0.14
_exptl_crystal_size_mid 0.12
_exptl_crystal_size_min 0.04
_refine_diff_density_max 1.731
_refine_diff_density_min -1.858
_refine_diff_density_rms 0.184
_refine_ls_extinction_method none
_refine_ls_goodness_of_fit_ref 1.045
_refine_ls_hydrogen_treatment constr
_refine_ls_matrix_type full
_refine_ls_number_parameters 342
_refine_ls_number_reflns 5774
_refine_ls_number_restraints 0
_refine_ls_restrained_S_all 1.045
_refine_ls_R_factor_all 0.0482
_refine_ls_R_factor_gt 0.0387
_refine_ls_shift/su_max 0.001
_refine_ls_shift/su_mean 0.000
_refine_ls_structure_factor_coef Fsqd
_refine_ls_weighting_details 'calc w=1/[\s^2^(Fo^2^)+(0.0796P)^2^+4.4751P] where P=(Fo^2^+2Fc^2^)/3'
_refine_ls_weighting_scheme calc
_refine_ls_wR_factor_gt 0.1062
_refine_ls_wR_factor_ref 0.1116
_reflns_number_gt 4990
_reflns_number_total 5774
_reflns_threshold_expression >2sigma(I)
_cod_data_source_file B617429A.txt
_cod_data_source_block complex7
_cod_depositor_comments
;
The following automatic conversions were performed:
'_symmetry_cell_setting' value 'Monoclinic' changed to 'monoclinic'
according to '/home/saulius/struct/CIF-dictionaries/cif_core.dic'
dictionary named 'cif_core.dic' version 2.4.1 from 2010-06-29.

Automatic conversion script
Id: cif_fix_enum 1527 2010-12-29 10:47:43Z saulius 
;
_cod_original_sg_symbol_H-M P2(1)/n
_cod_database_code 7005185

loop_
_symmetry_equiv_pos_as_xyz
'x, y, z'
'-x+1/2, y+1/2, -z+1/2'
'-x, -y, -z'
'x-1/2, -y-1/2, z-1/2'

loop_
_atom_site_label
_atom_site_type_symbol
_atom_site_fract_x
_atom_site_fract_y
_atom_site_fract_z
_atom_site_U_iso_or_equiv
_atom_site_adp_type
_atom_site_occupancy
_atom_site_symmetry_multiplicity
_atom_site_calc_flag
_atom_site_refinement_flags
_atom_site_disorder_assembly
_atom_site_disorder_group
Au1 Au -0.02578(3) 0.141919(6) 0.22960(3) 0.03052(12) Uani 1 1 d . . .
Te2 Te 0.14114(6) 0.137717(10) 0.51700(5) 0.03419(15) Uani 1 1 d . . .
Te3 Te -0.18990(5) 0.092357(10) 0.08286(4) 0.03371(15) Uani 1 1 d . . .
N1 N -0.0117(6) 0.06161(12) 0.4419(5) 0.0262(11) Uani 1 1 d . . .
P1 P -0.04989(19) 0.05443(4) 0.27416(17) 0.0244(4) Uani 1 1 d . . .
P2 P 0.0200(2) 0.08943(4) 0.55648(17) 0.0261(4) Uani 1 1 d . . .
P3 P 0.00113(19) 0.18501(4) 0.10298(16) 0.0239(3) Uani 1 1 d . . .
C1 C -0.1806(8) 0.01925(14) 0.2280(7) 0.0289(14) Uani 1 1 d . . .
H1 H -0.1214 0.0033 0.3040 0.035 Uiso 1 1 calc R . .
C2 C -0.3506(8) 0.02567(17) 0.2363(8) 0.0423(18) Uani 1 1 d . . .
H2A H -0.4138 0.0406 0.1601 0.063 Uiso 1 1 calc R . .
H2B H -0.3321 0.0341 0.3333 0.063 Uiso 1 1 calc R . .
H2C H -0.4147 0.0064 0.2208 0.063 Uiso 1 1 calc R . .
C3 C -0.2052(10) 0.00567(18) 0.0766(8) 0.048(2) Uani 1 1 d . . .
H3A H -0.2735 -0.0132 0.0585 0.072 Uiso 1 1 calc R . .
H3B H -0.0952 0.0007 0.0756 0.072 Uiso 1 1 calc R . .
H3C H -0.2624 0.0209 -0.0004 0.072 Uiso 1 1 calc R . .
C4 C 0.1447(8) 0.04302(15) 0.2522(8) 0.0343(15) Uani 1 1 d . . .
H4 H 0.1137 0.0377 0.1464 0.041 Uiso 1 1 calc R . .
C5 C 0.2709(8) 0.07000(18) 0.2914(8) 0.0427(18) Uani 1 1 d . . .
H5A H 0.2984 0.0764 0.3932 0.064 Uiso 1 1 calc R . .
H5B H 0.2210 0.0874 0.2251 0.064 Uiso 1 1 calc R . .
H5C H 0.3737 0.0633 0.2808 0.064 Uiso 1 1 calc R . .
C6 C 0.2243(10) 0.01410(18) 0.3444(10) 0.053(2) Uani 1 1 d . . .
H6A H 0.3315 0.0095 0.3369 0.079 Uiso 1 1 calc R . .
H6B H 0.1480 -0.0035 0.3075 0.079 Uiso 1 1 calc R . .
H6C H 0.2441 0.0179 0.4475 0.079 Uiso 1 1 calc R . .
C7 C -0.1743(8) 0.09945(16) 0.5801(7) 0.0343(16) Uani 1 1 d . . .
H7 H -0.1471 0.1167 0.6529 0.041 Uiso 1 1 calc R . .
C8 C -0.2399(10) 0.07205(18) 0.6424(9) 0.0473(19) Uani 1 1 d . . .
H8A H -0.3472 0.0777 0.6472 0.071 Uiso 1 1 calc R . .
H8B H -0.1577 0.0670 0.7413 0.071 Uiso 1 1 calc R . .
H8C H -0.2565 0.0540 0.5782 0.071 Uiso 1 1 calc R . .
C9 C -0.3100(8) 0.11116(18) 0.4348(8) 0.0396(17) Uani 1 1 d . . .
H9A H -0.3383 0.0947 0.3607 0.059 Uiso 1 1 calc R . .
H9B H -0.2673 0.1292 0.4004 0.059 Uiso 1 1 calc R . .
H9C H -0.4109 0.1170 0.4507 0.059 Uiso 1 1 calc R . .
C10 C 0.1661(9) 0.07393(16) 0.7352(7) 0.0366(17) Uani 1 1 d . . .
H10 H 0.1168 0.0542 0.7534 0.044 Uiso 1 1 calc R . .
C11 C 0.3355(9) 0.06608(19) 0.7293(8) 0.0462(19) Uani 1 1 d . . .
H11A H 0.3850 0.0849 0.7077 0.069 Uiso 1 1 calc R . .
H11B H 0.3187 0.0507 0.6520 0.069 Uiso 1 1 calc R . .
H11C H 0.4113 0.0576 0.8243 0.069 Uiso 1 1 calc R . .
C12 C 0.1888(10) 0.09608(18) 0.8636(8) 0.049(2) Uani 1 1 d . . .
H12A H 0.2653 0.0867 0.9561 0.073 Uiso 1 1 calc R . .
H12B H 0.0794 0.0999 0.8682 0.073 Uiso 1 1 calc R . .
H12C H 0.2362 0.1157 0.8482 0.073 Uiso 1 1 calc R . .
C13 C 0.2216(7) 0.18822(14) 0.1321(6) 0.0264(14) Uani 1 1 d . . .
C14 C 0.2974(8) 0.16150(16) 0.1085(7) 0.0344(15) Uani 1 1 d . . .
H14 H 0.2329 0.1432 0.0756 0.041 Uiso 1 1 calc R . .
C15 C 0.4659(8) 0.16155(18) 0.1325(8) 0.0396(17) Uani 1 1 d . . .
H15 H 0.5167 0.1432 0.1160 0.047 Uiso 1 1 calc R . .
C16 C 0.5606(8) 0.18793(17) 0.1802(7) 0.0400(17) Uani 1 1 d . . .
H16 H 0.6760 0.1879 0.1951 0.048 Uiso 1 1 calc R . .
C17 C 0.4880(8) 0.21428(18) 0.2062(7) 0.0362(16) Uani 1 1 d . . .
H17 H 0.5543 0.2324 0.2412 0.043 Uiso 1 1 calc R . .
C18 C 0.3195(8) 0.21468(15) 0.1819(7) 0.0324(15) Uani 1 1 d . . .
H18 H 0.2702 0.2331 0.1993 0.039 Uiso 1 1 calc R . .
C19 C -0.0550(7) 0.22253(15) 0.1552(7) 0.0266(14) Uani 1 1 d . . .
C20 C -0.0408(9) 0.22683(16) 0.2973(7) 0.0348(16) Uani 1 1 d . . .
H20 H -0.0046 0.2101 0.3648 0.042 Uiso 1 1 calc R . .
C21 C -0.0779(11) 0.25486(19) 0.3443(9) 0.052(2) Uani 1 1 d . . .
H21 H -0.0645 0.2575 0.4435 0.063 Uiso 1 1 calc R . .
C22 C -0.1342(9) 0.27893(17) 0.2463(10) 0.047(2) Uani 1 1 d . . .
H22 H -0.1614 0.2982 0.2772 0.056 Uiso 1 1 calc R . .
C23 C -0.1512(10) 0.27491(18) 0.1029(9) 0.050(2) Uani 1 1 d . . .
H23 H -0.1900 0.2916 0.0351 0.060 Uiso 1 1 calc R . .
C24 C -0.1125(10) 0.24702(15) 0.0573(8) 0.0435(19) Uani 1 1 d . . .
H24 H -0.1252 0.2445 -0.0418 0.052 Uiso 1 1 calc R . .
C25 C -0.1070(8) 0.18389(14) -0.0967(6) 0.0265(14) Uani 1 1 d . . .
C26 C -0.2628(8) 0.16934(16) -0.1579(8) 0.0391(17) Uani 1 1 d . . .
H26 H -0.3084 0.1599 -0.0953 0.047 Uiso 1 1 calc R . .
C27 C -0.3520(10) 0.16840(18) -0.3080(8) 0.051(2) Uani 1 1 d . . .
H27 H -0.4570 0.1579 -0.3479 0.061 Uiso 1 1 calc R . .
C28 C -0.2907(11) 0.18235(19) -0.3993(8) 0.054(2) Uani 1 1 d . . .
H28 H -0.3542 0.1820 -0.5025 0.065 Uiso 1 1 calc R . .
C29 C -0.1351(12) 0.19711(19) -0.3419(8) 0.053(2) Uani 1 1 d . . .
H29 H -0.0910 0.2066 -0.4056 0.064 Uiso 1 1 calc R . .
C30 C -0.0439(10) 0.19782(17) -0.1890(7) 0.0405(17) Uani 1 1 d . . .
H30 H 0.0621 0.2080 -0.1490 0.049 Uiso 1 1 calc R . .

loop_
_atom_site_aniso_label
_atom_site_aniso_U_11
_atom_site_aniso_U_22
_atom_site_aniso_U_33
_atom_site_aniso_U_23
_atom_site_aniso_U_13
_atom_site_aniso_U_12
Au1 0.03137(17) 0.02702(17) 0.03703(18) 0.00532(10) 0.01768(13) 0.00239(10)
Te2 0.0377(3) 0.0269(3) 0.0337(3) -0.00160(16) 0.0096(2) -0.00928(17)
Te3 0.0379(3) 0.0311(3) 0.0272(2) 0.00075(16) 0.00756(19) -0.00022(18)
N1 0.029(3) 0.026(3) 0.024(2) 0.000(2) 0.012(2) -0.002(2)
P1 0.0244(8) 0.0227(9) 0.0259(8) -0.0038(6) 0.0097(6) -0.0016(6)
P2 0.0284(8) 0.0230(8) 0.0256(8) -0.0017(6) 0.0093(7) -0.0016(6)
P3 0.0245(8) 0.0235(8) 0.0244(8) 0.0003(6) 0.0104(6) -0.0001(6)
C1 0.035(3) 0.020(3) 0.032(3) -0.005(2) 0.014(3) -0.007(3)
C2 0.034(4) 0.041(4) 0.050(4) -0.009(3) 0.014(3) -0.012(3)
C3 0.061(5) 0.033(4) 0.047(4) -0.011(3) 0.017(4) -0.010(4)
C4 0.031(3) 0.032(4) 0.044(4) -0.005(3) 0.018(3) -0.001(3)
C5 0.029(3) 0.052(5) 0.054(4) -0.003(4) 0.024(3) -0.003(3)
C6 0.042(4) 0.043(5) 0.070(5) 0.000(4) 0.019(4) 0.013(3)
C7 0.037(4) 0.036(4) 0.036(4) -0.006(3) 0.021(3) 0.001(3)
C8 0.052(5) 0.044(5) 0.057(5) -0.005(4) 0.034(4) -0.005(4)
C9 0.033(4) 0.041(4) 0.047(4) -0.009(3) 0.019(3) 0.002(3)
C10 0.045(4) 0.034(4) 0.024(3) 0.004(3) 0.006(3) -0.003(3)
C11 0.038(4) 0.057(5) 0.033(4) 0.002(3) 0.003(3) 0.007(3)
C12 0.061(5) 0.050(5) 0.029(4) -0.003(3) 0.012(3) 0.001(4)
C13 0.027(3) 0.032(4) 0.019(3) 0.002(2) 0.008(2) 0.004(3)
C14 0.036(4) 0.032(4) 0.037(4) -0.007(3) 0.017(3) -0.001(3)
C15 0.037(4) 0.042(4) 0.048(4) 0.002(3) 0.025(3) 0.012(3)
C16 0.028(3) 0.051(5) 0.042(4) 0.013(3) 0.014(3) 0.003(3)
C17 0.030(3) 0.043(4) 0.035(4) 0.000(3) 0.012(3) -0.005(3)
C18 0.034(3) 0.025(4) 0.041(4) 0.001(3) 0.017(3) -0.001(3)
C19 0.024(3) 0.029(3) 0.031(3) -0.002(3) 0.015(3) -0.002(2)
C20 0.049(4) 0.029(4) 0.031(3) 0.000(3) 0.021(3) 0.000(3)
C21 0.068(5) 0.051(5) 0.047(4) -0.017(4) 0.033(4) -0.005(4)
C22 0.047(4) 0.027(4) 0.080(6) -0.019(4) 0.039(4) -0.005(3)
C23 0.052(5) 0.036(4) 0.056(5) 0.003(4) 0.016(4) 0.009(4)
C24 0.061(5) 0.022(4) 0.039(4) 0.002(3) 0.011(3) 0.011(3)
C25 0.031(3) 0.026(3) 0.024(3) 0.000(2) 0.013(3) 0.004(3)
C26 0.033(4) 0.039(4) 0.041(4) 0.001(3) 0.009(3) 0.004(3)
C27 0.045(4) 0.046(5) 0.041(4) -0.010(4) -0.006(3) 0.011(4)
C28 0.068(5) 0.052(5) 0.026(4) -0.008(3) 0.000(4) 0.026(4)
C29 0.084(6) 0.047(5) 0.030(4) 0.006(3) 0.024(4) 0.023(4)
C30 0.051(4) 0.041(4) 0.038(4) 0.000(3) 0.026(3) 0.008(3)

loop_
_atom_type_symbol
_atom_type_description
_atom_type_scat_dispersion_real
_atom_type_scat_dispersion_imag
_atom_type_scat_source
C C 0.0033 0.0016 'International Tables Vol C Tables 4.2.6.8 and 6.1.1.4'
H H 0.0000 0.0000 'International Tables Vol C Tables 4.2.6.8 and 6.1.1.4'
N N 0.0061 0.0033 'International Tables Vol C Tables 4.2.6.8 and 6.1.1.4'
P P 0.1023 0.0942 'International Tables Vol C Tables 4.2.6.8 and 6.1.1.4'
Te Te -0.5308 1.6751 'International Tables Vol C Tables 4.2.6.8 and 6.1.1.4'
Au Au -2.0133 8.8022 'International Tables Vol C Tables 4.2.6.8 and 6.1.1.4'

loop_
_geom_angle_atom_site_label_1
_geom_angle_atom_site_label_2
_geom_angle_atom_site_label_3
_geom_angle
_geom_angle_site_symmetry_1
_geom_angle_site_symmetry_3
_geom_angle_publ_flag
P3 Au1 Te2 120.78(4) . . ?
P3 Au1 Te3 119.98(4) . . ?
Te2 Au1 Te3 118.63(2) . . ?
P2 Te2 Au1 98.39(4) . . ?
P1 Te3 Au1 97.11(5) . . ?
P1 N1 P2 142.5(3) . . ?
N1 P1 C1 105.9(3) . . ?
N1 P1 C4 110.7(3) . . ?
C1 P1 C4 104.4(3) . . ?
N1 P1 Te3 121.0(2) . . ?
C1 P1 Te3 107.2(2) . . ?
C4 P1 Te3 106.5(2) . . ?
N1 P2 C7 111.0(3) . . ?
N1 P2 C10 105.5(3) . . ?
C7 P2 C10 106.1(3) . . ?
N1 P2 Te2 119.6(2) . . ?
C7 P2 Te2 107.0(2) . . ?
C10 P2 Te2 106.9(2) . . ?
C13 P3 C25 103.3(3) . . ?
C13 P3 C19 105.5(3) . . ?
C25 P3 C19 104.6(3) . . ?
C13 P3 Au1 107.5(2) . . ?
C25 P3 Au1 116.7(2) . . ?
C19 P3 Au1 117.9(2) . . ?
C2 C1 C3 110.8(6) . . ?
C2 C1 P1 110.2(4) . . ?
C3 C1 P1 112.9(5) . . ?
C2 C1 H1 107.5 . . ?
C3 C1 H1 107.5 . . ?
P1 C1 H1 107.5 . . ?
C1 C2 H2A 109.5 . . ?
C1 C2 H2B 109.5 . . ?
H2A C2 H2B 109.5 . . ?
C1 C2 H2C 109.5 . . ?
H2A C2 H2C 109.5 . . ?
H2B C2 H2C 109.5 . . ?
C1 C3 H3A 109.5 . . ?
C1 C3 H3B 109.5 . . ?
H3A C3 H3B 109.5 . . ?
C1 C3 H3C 109.5 . . ?
H3A C3 H3C 109.5 . . ?
H3B C3 H3C 109.5 . . ?
C5 C4 C6 111.1(6) . . ?
C5 C4 P1 110.9(5) . . ?
C6 C4 P1 111.2(5) . . ?
C5 C4 H4 107.8 . . ?
C6 C4 H4 107.8 . . ?
P1 C4 H4 107.8 . . ?
C4 C5 H5A 109.5 . . ?
C4 C5 H5B 109.5 . . ?
H5A C5 H5B 109.5 . . ?
C4 C5 H5C 109.5 . . ?
H5A C5 H5C 109.5 . . ?
H5B C5 H5C 109.5 . . ?
C4 C6 H6A 109.5 . . ?
C4 C6 H6B 109.5 . . ?
H6A C6 H6B 109.5 . . ?
C4 C6 H6C 109.5 . . ?
H6A C6 H6C 109.5 . . ?
H6B C6 H6C 109.5 . . ?
C9 C7 C8 111.1(6) . . ?
C9 C7 P2 110.9(5) . . ?
C8 C7 P2 111.7(5) . . ?
C9 C7 H7 107.6 . . ?
C8 C7 H7 107.6 . . ?
P2 C7 H7 107.6 . . ?
C7 C8 H8A 109.5 . . ?
C7 C8 H8B 109.5 . . ?
H8A C8 H8B 109.5 . . ?
C7 C8 H8C 109.5 . . ?
H8A C8 H8C 109.5 . . ?
H8B C8 H8C 109.5 . . ?
C7 C9 H9A 109.5 . . ?
C7 C9 H9B 109.5 . . ?
H9A C9 H9B 109.5 . . ?
C7 C9 H9C 109.5 . . ?
H9A C9 H9C 109.5 . . ?
H9B C9 H9C 109.5 . . ?
C11 C10 C12 111.0(6) . . ?
C11 C10 P2 110.3(5) . . ?
C12 C10 P2 112.4(5) . . ?
C11 C10 H10 107.6 . . ?
C12 C10 H10 107.6 . . ?
P2 C10 H10 107.6 . . ?
C10 C11 H11A 109.5 . . ?
C10 C11 H11B 109.5 . . ?
H11A C11 H11B 109.5 . . ?
C10 C11 H11C 109.5 . . ?
H11A C11 H11C 109.5 . . ?
H11B C11 H11C 109.5 . . ?
C10 C12 H12A 109.5 . . ?
C10 C12 H12B 109.5 . . ?
H12A C12 H12B 109.5 . . ?
C10 C12 H12C 109.5 . . ?
H12A C12 H12C 109.5 . . ?
H12B C12 H12C 109.5 . . ?
C18 C13 C14 118.7(6) . . ?
C18 C13 P3 124.9(5) . . ?
C14 C13 P3 116.4(5) . . ?
C15 C14 C13 120.3(6) . . ?
C15 C14 H14 119.8 . . ?
C13 C14 H14 119.8 . . ?
C16 C15 C14 120.4(7) . . ?
C16 C15 H15 119.8 . . ?
C14 C15 H15 119.8 . . ?
C17 C16 C15 119.9(7) . . ?
C17 C16 H16 120.1 . . ?
C15 C16 H16 120.1 . . ?
C16 C17 C18 120.5(7) . . ?
C16 C17 H17 119.8 . . ?
C18 C17 H17 119.8 . . ?
C17 C18 C13 120.2(6) . . ?
C17 C18 H18 119.9 . . ?
C13 C18 H18 119.9 . . ?
C20 C19 C24 118.3(6) . . ?
C20 C19 P3 118.9(5) . . ?
C24 C19 P3 122.8(5) . . ?
C19 C20 C21 121.6(7) . . ?
C19 C20 H20 119.2 . . ?
C21 C20 H20 119.2 . . ?
C22 C21 C20 119.5(7) . . ?
C22 C21 H21 120.3 . . ?
C20 C21 H21 120.3 . . ?
C21 C22 C23 119.7(7) . . ?
C21 C22 H22 120.2 . . ?
C23 C22 H22 120.2 . . ?
C24 C23 C22 120.5(7) . . ?
C24 C23 H23 119.7 . . ?
C22 C23 H23 119.7 . . ?
C23 C24 C19 120.4(7) . . ?
C23 C24 H24 119.8 . . ?
C19 C24 H24 119.8 . . ?
C30 C25 C26 118.7(6) . . ?
C30 C25 P3 122.8(5) . . ?
C26 C25 P3 118.5(5) . . ?
C27 C26 C25 121.1(7) . . ?
C27 C26 H26 119.5 . . ?
C25 C26 H26 119.5 . . ?
C28 C27 C26 120.4(7) . . ?
C28 C27 H27 119.8 . . ?
C26 C27 H27 119.8 . . ?
C27 C28 C29 120.1(7) . . ?
C27 C28 H28 119.9 . . ?
C29 C28 H28 119.9 . . ?
C28 C29 C30 119.3(8) . . ?
C28 C29 H29 120.3 . . ?
C30 C29 H29 120.3 . . ?
C25 C30 C29 120.4(7) . . ?
C25 C30 H30 119.8 . . ?
C29 C30 H30 119.8 . . ?

loop_
_geom_bond_atom_site_label_1
_geom_bond_atom_site_label_2
_geom_bond_distance
_geom_bond_site_symmetry_2
_geom_bond_publ_flag
Au1 P3 2.3086(16) . ?
Au1 Te2 2.6391(10) . ?
Au1 Te3 2.6616(7) . ?
Te2 P2 2.4360(17) . ?
Te3 P1 2.4347(17) . ?
N1 P1 1.591(5) . ?
N1 P2 1.601(5) . ?
P1 C1 1.842(6) . ?
P1 C4 1.848(7) . ?
P2 C7 1.839(7) . ?
P2 C10 1.846(6) . ?
P3 C13 1.819(6) . ?
P3 C25 1.823(6) . ?
P3 C19 1.825(6) . ?
C1 C2 1.531(9) . ?
C1 C3 1.545(9) . ?
C1 H1 1.0000 . ?
C2 H2A 0.9800 . ?
C2 H2B 0.9800 . ?
C2 H2C 0.9800 . ?
C3 H3A 0.9800 . ?
C3 H3B 0.9800 . ?
C3 H3C 0.9800 . ?
C4 C5 1.539(9) . ?
C4 C6 1.541(10) . ?
C4 H4 1.0000 . ?
C5 H5A 0.9800 . ?
C5 H5B 0.9800 . ?
C5 H5C 0.9800 . ?
C6 H6A 0.9800 . ?
C6 H6B 0.9800 . ?
C6 H6C 0.9800 . ?
C7 C9 1.539(9) . ?
C7 C8 1.544(10) . ?
C7 H7 1.0000 . ?
C8 H8A 0.9800 . ?
C8 H8B 0.9800 . ?
C8 H8C 0.9800 . ?
C9 H9A 0.9800 . ?
C9 H9B 0.9800 . ?
C9 H9C 0.9800 . ?
C10 C11 1.528(10) . ?
C10 C12 1.542(10) . ?
C10 H10 1.0000 . ?
C11 H11A 0.9800 . ?
C11 H11B 0.9800 . ?
C11 H11C 0.9800 . ?
C12 H12A 0.9800 . ?
C12 H12B 0.9800 . ?
C12 H12C 0.9800 . ?
C13 C18 1.392(9) . ?
C13 C14 1.394(9) . ?
C14 C15 1.381(9) . ?
C14 H14 0.9500 . ?
C15 C16 1.374(10) . ?
C15 H15 0.9500 . ?
C16 C17 1.374(10) . ?
C16 H16 0.9500 . ?
C17 C18 1.382(9) . ?
C17 H17 0.9500 . ?
C18 H18 0.9500 . ?
C19 C20 1.377(9) . ?
C19 C24 1.388(9) . ?
C20 C21 1.381(10) . ?
C20 H20 0.9500 . ?
C21 C22 1.373(12) . ?
C21 H21 0.9500 . ?
C22 C23 1.381(11) . ?
C22 H22 0.9500 . ?
C23 C24 1.375(10) . ?
C23 H23 0.9500 . ?
C24 H24 0.9500 . ?
C25 C30 1.377(10) . ?
C25 C26 1.390(9) . ?
C26 C27 1.378(10) . ?
C26 H26 0.9500 . ?
C27 C28 1.357(12) . ?
C27 H27 0.9500 . ?
C28 C29 1.393(13) . ?
C28 H28 0.9500 . ?
C29 C30 1.403(10) . ?
C29 H29 0.9500 . ?
C30 H30 0.9500 . ?
